data_4133682
loop_
_publ_author_name
'Reiter, Dominik'
'Holzner, Richard'
'Porzelt, Amelie'
'Altmann, Philipp J.'
'Frisch, Philipp'
'Inoue, Shigeyoshi'

_publ_section_title
;
 Disilene-Silylene Interconversion: A Synthetically Accessible Acyclic
 Bis(silyl)silylene.
;
_journal_issue 34
_journal_name_full 'Journal of the American Chemical Society'
_journal_page_first 13536
_journal_page_last 13546
_journal_paper_doi 10.1021/jacs.9b05318
_journal_volume 141
_journal_year 2019
_chemical_absolute_configuration unk
_chemical_compound_source 'see text'
_chemical_formula_moiety 'C21 H56 Si6'
_chemical_formula_sum 'C21 H56 Si6'
_chemical_formula_weight 477.20
_space_group_IT_number 19
_space_group_name_Hall 'P 2ac 2ab'
_space_group_name_H-M_alt 'P 21 21 21'
_symmetry_cell_setting orthorhombic
_symmetry_Int_Tables_number 19
_symmetry_space_group_name_Hall 'P 2ac 2ab'
_symmetry_space_group_name_H-M 'P 21 21 21'
_atom_sites_solution_hydrogens mixed
_cell_angle_alpha 90
_cell_angle_beta 90
_cell_angle_gamma 90
_cell_formula_units_Z 4
_cell_length_a 9.4966(3)
_cell_length_b 13.7852(5)
_cell_length_c 24.0165(9)
_cell_measurement_reflns_used 9694
_cell_measurement_temperature 100
_cell_measurement_theta_max 25.6872
_cell_measurement_theta_min 2.2493
_cell_volume 3144.06(19)
_computing_cell_refinement 'SAINT (Bruker, 2014)'
_computing_data_collection 'APEX III Control Software (Bruker, 2015)'
_computing_data_reduction 'SAINT (Bruker, 2014)'
_computing_molecular_graphics 'PLATON (Spek, 2011)'
_computing_publication_material 'PLATON (Spek, 2011), enCIFer (Allen, 2014)'
_computing_structure_refinement 'SHELXL2014 (Sheldrick, 2014), SHELXLE (Huebschle, 2011)'
_computing_structure_solution 'SHELXT (Sheldrick, 2015)'
_diffrn_ambient_temperature 100
_diffrn_detector ' CMOS plate '
_diffrn_detector_area_resol_mean 16
_diffrn_measured_fraction_theta_full 0.999
_diffrn_measured_fraction_theta_max 0.999
_diffrn_measurement_device ' \k-geometry diffractometer '
_diffrn_measurement_device_type ' Bruker Photon CMOS '
_diffrn_measurement_method ' phi- and omega-rotation '
_diffrn_radiation_monochromator 'Helios optic'
_diffrn_radiation_probe x-ray
_diffrn_radiation_source 'IMS microsource'
_diffrn_radiation_type MoK\a
_diffrn_radiation_wavelength 0.71073
_diffrn_reflns_av_R_equivalents 0.0601
_diffrn_reflns_av_unetI/netI 0.0228
_diffrn_reflns_limit_h_max 11
_diffrn_reflns_limit_h_min -11
_diffrn_reflns_limit_k_max 16
_diffrn_reflns_limit_k_min -16
_diffrn_reflns_limit_l_max 28
_diffrn_reflns_limit_l_min -28
_diffrn_reflns_number 72550
_diffrn_reflns_reduction_process
;
;
_diffrn_reflns_theta_full 25.02
_diffrn_reflns_theta_max 25.02
_diffrn_reflns_theta_min 2.25
_exptl_absorpt_coefficient_mu 0.272
_exptl_absorpt_correction_T_max 0.7453
_exptl_absorpt_correction_T_min 0.7126
_exptl_absorpt_correction_type multi-scan
_exptl_absorpt_process_details 'SADABS 2014/5, Bruker, 2014'
_exptl_crystal_colour 'clear colourless'
_exptl_crystal_density_diffrn 1.008
_exptl_crystal_density_method 'Not Measured'
_exptl_crystal_description fragment
_exptl_crystal_F_000 1064
_exptl_crystal_size_max 0.384
_exptl_crystal_size_mid 0.278
_exptl_crystal_size_min 0.231
_refine_diff_density_max 0.266
_refine_diff_density_min -0.188
_refine_diff_density_rms 0.036
_refine_ls_abs_structure_details 'Flack (1983)'
_refine_ls_abs_structure_Flack 0.06(11)
_refine_ls_extinction_method none
_refine_ls_goodness_of_fit_ref 1.046
_refine_ls_hydrogen_treatment mixed
_refine_ls_matrix_type full
_refine_ls_number_parameters 271
_refine_ls_number_reflns 5546
_refine_ls_number_restraints 0
_refine_ls_restrained_S_all 1.046
_refine_ls_R_factor_all 0.0259
_refine_ls_R_factor_gt 0.0236
_refine_ls_shift/su_max 0.001
_refine_ls_shift/su_mean 0.000
_refine_ls_structure_factor_coef Fsqd
_refine_ls_weighting_details 'W=1/[\S^2^(FO^2^)+(0.0328P)^2^+0.5764P] WHERE P=(FO^2^+2FC^2^)/3'
_refine_ls_weighting_scheme calc
_refine_ls_wR_factor_gt 0.0572
_refine_ls_wR_factor_ref 0.0581
_reflns_number_gt 5293
_reflns_number_total 5546
_reflns_threshold_expression I>2\s(I)
_cod_data_source_file ja9b05318_si_002.cif
_cod_data_source_block compound_1
_cod_database_code 4133682

loop_
_space_group_symop_id
_space_group_symop_operation_xyz
1 x,y,z
2 1/2-x,-y,1/2+z
3 1/2+x,1/2-y,-z
4 -x,1/2+y,1/2-z

loop_
_atom_site_label
_atom_site_type_symbol
_atom_site_fract_x
_atom_site_fract_y
_atom_site_fract_z
_atom_site_U_iso_or_equiv
_atom_site_adp_type
_atom_site_occupancy
_atom_site_site_symmetry_order
_atom_site_calc_flag
_atom_site_refinement_flags_posn
_atom_site_refinement_flags_adp
Si1 Si 0.20678(6) 0.45540(4) 0.56487(2) 0.01183(13) Uani 1 1 d . .
H1 H 0.327(3) 0.459(2) 0.6843(11) 0.034(8) Uiso 1 1 d . .
Si2 Si 0.22888(6) 0.52277(4) 0.65521(3) 0.01419(14) Uani 1 1 d . .
H2 H 0.095(3) 0.509(2) 0.6793(12) 0.039(8) Uiso 1 1 d . .
Si3 Si 0.30147(6) 0.67650(4) 0.68624(2) 0.01242(14) Uani 1 1 d . .
Si4 Si 0.25425(7) 0.65802(5) 0.78229(3) 0.01805(15) Uani 1 1 d . .
Si5 Si 0.54592(6) 0.70248(4) 0.67851(3) 0.01436(14) Uani 1 1 d . .
Si6 Si 0.18042(6) 0.81452(4) 0.65438(3) 0.01745(15) Uani 1 1 d . .
C1 C 0.2299(2) 0.31580(15) 0.57744(9) 0.0130(5) Uani 1 1 d . .
C2 C 0.3839(3) 0.29044(18) 0.58870(11) 0.0227(6) Uani 1 1 d . .
H2A H 0.4394 0.3012 0.5549 0.034 Uiso 1 1 calc R U
H2B H 0.3910 0.2222 0.5997 0.034 Uiso 1 1 calc R U
H2C H 0.4201 0.3316 0.6187 0.034 Uiso 1 1 calc R U
C3 C 0.1452(3) 0.28077(18) 0.62833(11) 0.0221(5) Uani 1 1 d . .
H3A H 0.0449 0.2937 0.6223 0.033 Uiso 1 1 calc R U
H3B H 0.1772 0.3154 0.6617 0.033 Uiso 1 1 calc R U
H3C H 0.1596 0.2109 0.6334 0.033 Uiso 1 1 calc R U
C4 C 0.1798(3) 0.25595(18) 0.52607(11) 0.0252(6) Uani 1 1 d . .
H4A H 0.2334 0.2758 0.4931 0.038 Uiso 1 1 calc R U
H4B H 0.0794 0.2677 0.5197 0.038 Uiso 1 1 calc R U
H4C H 0.1952 0.1867 0.5331 0.038 Uiso 1 1 calc R U
C5 C 0.0168(2) 0.48917(16) 0.53830(10) 0.0147(5) Uani 1 1 d . .
C6 C -0.0940(3) 0.42820(18) 0.56881(11) 0.0239(6) Uani 1 1 d . .
H6A H -0.1884 0.4504 0.5583 0.036 Uiso 1 1 calc R U
H6B H -0.0816 0.4355 0.6091 0.036 Uiso 1 1 calc R U
H6C H -0.0829 0.3598 0.5586 0.036 Uiso 1 1 calc R U
C7 C 0.0003(3) 0.47129(19) 0.47555(10) 0.0224(5) Uani 1 1 d . .
H7A H 0.0611 0.5161 0.4550 0.034 Uiso 1 1 calc R U
H7B H -0.0980 0.4820 0.4647 0.034 Uiso 1 1 calc R U
H7C H 0.0272 0.4043 0.4669 0.034 Uiso 1 1 calc R U
C8 C -0.0151(3) 0.59517(18) 0.55098(11) 0.0233(6) Uani 1 1 d . .
H8A H 0.0508 0.6367 0.5306 0.035 Uiso 1 1 calc R U
H8B H -0.0050 0.6068 0.5910 0.035 Uiso 1 1 calc R U
H8C H -0.1117 0.6102 0.5395 0.035 Uiso 1 1 calc R U
C9 C 0.3540(2) 0.50781(17) 0.51683(9) 0.0168(5) Uani 1 1 d . .
C10 C 0.3749(3) 0.4487(2) 0.46283(10) 0.0245(6) Uani 1 1 d . .
H10A H 0.2856 0.4453 0.4425 0.037 Uiso 1 1 calc R U
H10B H 0.4063 0.3830 0.4722 0.037 Uiso 1 1 calc R U
H10C H 0.4460 0.4804 0.4395 0.037 Uiso 1 1 calc R U
C11 C 0.4945(2) 0.50994(19) 0.54853(10) 0.0213(6) Uani 1 1 d . .
H11A H 0.5239 0.4434 0.5570 0.032 Uiso 1 1 calc R U
H11B H 0.4828 0.5463 0.5833 0.032 Uiso 1 1 calc R U
H11C H 0.5663 0.5414 0.5255 0.032 Uiso 1 1 calc R U
C12 C 0.3196(3) 0.61223(18) 0.50166(11) 0.0239(6) Uani 1 1 d . .
H12A H 0.3988 0.6406 0.4812 0.036 Uiso 1 1 calc R U
H12B H 0.3028 0.6497 0.5357 0.036 Uiso 1 1 calc R U
H12C H 0.2350 0.6137 0.4783 0.036 Uiso 1 1 calc R U
C13 C 0.0757(3) 0.6041(2) 0.79434(11) 0.0274(6) Uani 1 1 d . .
H13A H 0.0044 0.6439 0.7757 0.041 Uiso 1 1 calc R U
H13B H 0.0562 0.6022 0.8344 0.041 Uiso 1 1 calc R U
H13C H 0.0732 0.5381 0.7793 0.041 Uiso 1 1 calc R U
C14 C 0.3867(3) 0.5738(2) 0.81388(11) 0.0306(6) Uani 1 1 d . .
H14A H 0.3843 0.5115 0.7943 0.046 Uiso 1 1 calc R U
H14B H 0.3642 0.5636 0.8533 0.046 Uiso 1 1 calc R U
H14C H 0.4810 0.6022 0.8106 0.046 Uiso 1 1 calc R U
C15 C 0.2618(3) 0.77598(19) 0.82101(11) 0.0286(6) Uani 1 1 d . .
H15A H 0.3514 0.8085 0.8131 0.043 Uiso 1 1 calc R U
H15B H 0.2542 0.7636 0.8611 0.043 Uiso 1 1 calc R U
H15C H 0.1837 0.8176 0.8091 0.043 Uiso 1 1 calc R U
C16 C 0.6010(3) 0.78628(19) 0.73591(11) 0.0243(6) Uani 1 1 d . .
H16A H 0.7001 0.8042 0.7309 0.036 Uiso 1 1 calc R U
H16B H 0.5893 0.7536 0.7719 0.036 Uiso 1 1 calc R U
H16C H 0.5426 0.8448 0.7350 0.036 Uiso 1 1 calc R U
C17 C 0.6504(3) 0.58805(18) 0.68659(11) 0.0221(5) Uani 1 1 d . .
H17A H 0.6360 0.5467 0.6539 0.033 Uiso 1 1 calc R U
H17B H 0.6193 0.5536 0.7201 0.033 Uiso 1 1 calc R U
H17C H 0.7506 0.6041 0.6900 0.033 Uiso 1 1 calc R U
C18 C 0.5922(3) 0.76272(19) 0.61083(11) 0.0246(6) Uani 1 1 d . .
H18A H 0.5571 0.7234 0.5798 0.037 Uiso 1 1 calc R U
H18B H 0.6948 0.7690 0.6079 0.037 Uiso 1 1 calc R U
H18C H 0.5490 0.8272 0.6094 0.037 Uiso 1 1 calc R U
C19 C 0.2585(3) 0.92462(17) 0.68797(12) 0.0295(6) Uani 1 1 d . .
H19A H 0.3569 0.9315 0.6764 0.044 Uiso 1 1 calc R U
H19B H 0.2540 0.9178 0.7285 0.044 Uiso 1 1 calc R U
H19C H 0.2054 0.9823 0.6766 0.044 Uiso 1 1 calc R U
C20 C 0.1953(3) 0.83529(17) 0.57744(10) 0.0253(6) Uani 1 1 d . .
H20A H 0.1393 0.7866 0.5576 0.038 Uiso 1 1 calc R U
H20B H 0.2942 0.8299 0.5661 0.038 Uiso 1 1 calc R U
H20C H 0.1603 0.9003 0.5684 0.038 Uiso 1 1 calc R U
C21 C -0.0100(2) 0.80777(19) 0.67408(12) 0.0304(6) Uani 1 1 d . .
H21A H -0.0592 0.8653 0.6600 0.046 Uiso 1 1 calc R U
H21B H -0.0185 0.8051 0.7147 0.046 Uiso 1 1 calc R U
H21C H -0.0520 0.7494 0.6578 0.046 Uiso 1 1 calc R U

loop_
_atom_site_aniso_label
_atom_site_aniso_U_11
_atom_site_aniso_U_22
_atom_site_aniso_U_33
_atom_site_aniso_U_23
_atom_site_aniso_U_13
_atom_site_aniso_U_12
Si1 0.0108(3) 0.0144(3) 0.0103(3) -0.0002(2) 0.0000(2) -0.0007(2)
Si2 0.0184(3) 0.0134(3) 0.0107(3) 0.0000(2) 0.0001(3) -0.0041(2)
Si3 0.0110(3) 0.0120(3) 0.0142(3) -0.0005(2) -0.0007(2) -0.0005(2)
Si4 0.0204(3) 0.0204(3) 0.0134(3) -0.0039(3) 0.0022(3) 0.0010(3)
Si5 0.0117(3) 0.0158(3) 0.0156(3) 0.0012(3) -0.0023(2) -0.0008(2)
Si6 0.0121(3) 0.0123(3) 0.0280(4) -0.0005(3) -0.0040(3) 0.0004(2)
C1 0.0151(11) 0.0095(10) 0.0144(11) -0.0029(9) 0.0005(9) 0.0011(9)
C2 0.0250(13) 0.0190(13) 0.0240(14) -0.0017(11) 0.0018(11) 0.0043(11)
C3 0.0242(13) 0.0162(12) 0.0260(14) 0.0011(11) 0.0001(11) -0.0022(10)
C4 0.0321(14) 0.0181(12) 0.0255(14) -0.0050(11) -0.0048(12) -0.0007(11)
C5 0.0158(12) 0.0149(12) 0.0135(12) -0.0023(9) -0.0018(9) -0.0050(9)
C6 0.0157(12) 0.0269(14) 0.0291(15) -0.0018(12) -0.0028(11) -0.0010(10)
C7 0.0223(13) 0.0229(13) 0.0220(13) -0.0002(10) -0.0089(10) -0.0006(10)
C8 0.0196(13) 0.0220(13) 0.0283(15) -0.0018(11) -0.0029(11) 0.0016(10)
C9 0.0137(11) 0.0265(13) 0.0100(12) -0.0020(10) -0.0002(9) 0.0034(10)
C10 0.0222(13) 0.0350(15) 0.0164(13) -0.0029(12) 0.0031(10) 0.0015(12)
C11 0.0164(12) 0.0291(14) 0.0185(13) 0.0012(10) 0.0009(10) -0.0022(10)
C12 0.0210(13) 0.0273(13) 0.0235(14) 0.0057(11) 0.0022(11) -0.0054(11)
C13 0.0314(15) 0.0300(15) 0.0207(14) -0.0047(11) 0.0107(11) -0.0076(12)
C14 0.0377(16) 0.0385(16) 0.0154(14) 0.0025(12) 0.0012(12) 0.0085(13)
C15 0.0276(14) 0.0349(14) 0.0234(13) -0.0139(11) 0.0036(12) -0.0009(12)
C16 0.0172(12) 0.0270(14) 0.0287(15) -0.0052(12) -0.0043(10) -0.0033(11)
C17 0.0188(12) 0.0256(13) 0.0220(14) -0.0004(11) -0.0031(10) 0.0043(10)
C18 0.0179(12) 0.0289(14) 0.0270(15) 0.0081(11) -0.0019(11) -0.0063(11)
C19 0.0277(14) 0.0147(12) 0.0459(17) -0.0039(11) -0.0090(13) 0.0014(11)
C20 0.0259(13) 0.0166(12) 0.0332(15) 0.0055(11) -0.0098(11) 0.0011(11)
C21 0.0161(12) 0.0253(14) 0.0498(18) -0.0046(13) -0.0004(12) 0.0027(11)

loop_
_atom_type_symbol
_atom_type_description
_atom_type_scat_dispersion_real
_atom_type_scat_dispersion_imag
_atom_type_scat_source
C C 0.0033 0.0016 ' International Tables Vol C Tables 4.2.6.8 and 6.1.1.4'
H H 0.0000 0.0000 ' International Tables Vol C Tables 4.2.6.8 and 6.1.1.4'
Si Si 0.0817 0.0704 ' International Tables Vol C Tables 4.2.6.8 and 6.1.1.4'

loop_
_geom_angle_atom_site_label_1
_geom_angle_atom_site_label_2
_geom_angle_atom_site_label_3
_geom_angle
C9 Si1 C1 111.97(10)
C9 Si1 C5 112.16(10)
C1 Si1 C5 112.63(9)
C9 Si1 Si2 109.44(7)
C1 Si1 Si2 103.52(7)
C5 Si1 Si2 106.57(7)
Si3 Si2 Si1 132.06(3)
Si3 Si2 H1 101.7(11)
Si1 Si2 H1 105.1(11)
Si3 Si2 H2 104.8(12)
Si1 Si2 H2 104.0(12)
H1 Si2 H2 107.4(16)
Si2 Si3 Si6 118.90(3)
Si2 Si3 Si5 113.64(3)
Si6 Si3 Si5 109.46(3)
Si2 Si3 Si4 99.01(3)
Si6 Si3 Si4 108.19(3)
Si5 Si3 Si4 106.27(3)
C14 Si4 C13 107.43(13)
C14 Si4 C15 108.12(13)
C13 Si4 C15 107.57(12)
C14 Si4 Si3 109.56(9)
C13 Si4 Si3 111.42(9)
C15 Si4 Si3 112.54(9)
C16 Si5 C17 107.16(12)
C16 Si5 C18 107.39(12)
C17 Si5 C18 109.76(12)
C16 Si5 Si3 108.12(8)
C17 Si5 Si3 112.69(8)
C18 Si5 Si3 111.48(8)
C19 Si6 C21 108.30(13)
C19 Si6 C20 105.72(12)
C21 Si6 C20 109.24(13)
C19 Si6 Si3 108.80(9)
C21 Si6 Si3 110.48(9)
C20 Si6 Si3 114.05(8)
C2 C1 C3 106.73(19)
C2 C1 C4 108.13(19)
C3 C1 C4 107.61(19)
C2 C1 Si1 111.06(15)
C3 C1 Si1 111.79(15)
C4 C1 Si1 111.31(15)
C1 C2 H2A 109.5
C1 C2 H2B 109.5
H2A C2 H2B 109.5
C1 C2 H2C 109.5
H2A C2 H2C 109.5
H2B C2 H2C 109.5
C1 C3 H3A 109.5
C1 C3 H3B 109.5
H3A C3 H3B 109.5
C1 C3 H3C 109.5
H3A C3 H3C 109.5
H3B C3 H3C 109.5
C1 C4 H4A 109.5
C1 C4 H4B 109.5
H4A C4 H4B 109.5
C1 C4 H4C 109.5
H4A C4 H4C 109.5
H4B C4 H4C 109.5
C8 C5 C6 107.1(2)
C8 C5 C7 109.3(2)
C6 C5 C7 108.11(19)
C8 C5 Si1 110.15(15)
C6 C5 Si1 110.15(16)
C7 C5 Si1 111.96(16)
C5 C6 H6A 109.5
C5 C6 H6B 109.5
H6A C6 H6B 109.5
C5 C6 H6C 109.5
H6A C6 H6C 109.5
H6B C6 H6C 109.5
C5 C7 H7A 109.5
C5 C7 H7B 109.5
H7A C7 H7B 109.5
C5 C7 H7C 109.5
H7A C7 H7C 109.5
H7B C7 H7C 109.5
C5 C8 H8A 109.5
C5 C8 H8B 109.5
H8A C8 H8B 109.5
C5 C8 H8C 109.5
H8A C8 H8C 109.5
H8B C8 H8C 109.5
C12 C9 C11 106.7(2)
C12 C9 C10 109.0(2)
C11 C9 C10 108.33(19)
C12 C9 Si1 109.77(16)
C11 C9 Si1 109.65(16)
C10 C9 Si1 113.16(17)
C9 C10 H10A 109.5
C9 C10 H10B 109.5
H10A C10 H10B 109.5
C9 C10 H10C 109.5
H10A C10 H10C 109.5
H10B C10 H10C 109.5
C9 C11 H11A 109.5
C9 C11 H11B 109.5
H11A C11 H11B 109.5
C9 C11 H11C 109.5
H11A C11 H11C 109.5
H11B C11 H11C 109.5
C9 C12 H12A 109.5
C9 C12 H12B 109.5
H12A C12 H12B 109.5
C9 C12 H12C 109.5
H12A C12 H12C 109.5
H12B C12 H12C 109.5
Si4 C13 H13A 109.5
Si4 C13 H13B 109.5
H13A C13 H13B 109.5
Si4 C13 H13C 109.5
H13A C13 H13C 109.5
H13B C13 H13C 109.5
Si4 C14 H14A 109.5
Si4 C14 H14B 109.5
H14A C14 H14B 109.5
Si4 C14 H14C 109.5
H14A C14 H14C 109.5
H14B C14 H14C 109.5
Si4 C15 H15A 109.5
Si4 C15 H15B 109.5
H15A C15 H15B 109.5
Si4 C15 H15C 109.5
H15A C15 H15C 109.5
H15B C15 H15C 109.5
Si5 C16 H16A 109.5
Si5 C16 H16B 109.5
H16A C16 H16B 109.5
Si5 C16 H16C 109.5
H16A C16 H16C 109.5
H16B C16 H16C 109.5
Si5 C17 H17A 109.5
Si5 C17 H17B 109.5
H17A C17 H17B 109.5
Si5 C17 H17C 109.5
H17A C17 H17C 109.5
H17B C17 H17C 109.5
Si5 C18 H18A 109.5
Si5 C18 H18B 109.5
H18A C18 H18B 109.5
Si5 C18 H18C 109.5
H18A C18 H18C 109.5
H18B C18 H18C 109.5
Si6 C19 H19A 109.5
Si6 C19 H19B 109.5
H19A C19 H19B 109.5
Si6 C19 H19C 109.5
H19A C19 H19C 109.5
H19B C19 H19C 109.5
Si6 C20 H20A 109.5
Si6 C20 H20B 109.5
H20A C20 H20B 109.5
Si6 C20 H20C 109.5
H20A C20 H20C 109.5
H20B C20 H20C 109.5
Si6 C21 H21A 109.5
Si6 C21 H21B 109.5
H21A C21 H21B 109.5
Si6 C21 H21C 109.5
H21A C21 H21C 109.5
H21B C21 H21C 109.5

loop_
_geom_bond_atom_site_label_1
_geom_bond_atom_site_label_2
_geom_bond_distance
Si1 C9 1.951(2)
Si1 C1 1.960(2)
Si1 C5 1.969(2)
Si1 Si2 2.3694(8)
Si2 Si3 2.3499(8)
Si2 H1 1.45(3)
Si2 H2 1.41(3)
Si3 Si6 2.3509(8)
Si3 Si5 2.3562(8)
Si3 Si4 2.3636(9)
Si4 C14 1.873(3)
Si4 C13 1.873(3)
Si4 C15 1.875(2)
Si5 C16 1.873(3)
Si5 C17 1.874(2)
Si5 C18 1.878(3)
Si6 C19 1.872(2)
Si6 C21 1.872(3)
Si6 C20 1.875(3)
C1 C2 1.527(3)
C1 C3 1.541(3)
C1 C4 1.559(3)
C2 H2A 0.9800
C2 H2B 0.9800
C2 H2C 0.9800
C3 H3A 0.9800
C3 H3B 0.9800
C3 H3C 0.9800
C4 H4A 0.9800
C4 H4B 0.9800
C4 H4C 0.9800
C5 C8 1.523(3)
C5 C6 1.534(3)
C5 C7 1.535(3)
C6 H6A 0.9800
C6 H6B 0.9800
C6 H6C 0.9800
C7 H7A 0.9800
C7 H7B 0.9800
C7 H7C 0.9800
C8 H8A 0.9800
C8 H8B 0.9800
C8 H8C 0.9800
C9 C12 1.520(3)
C9 C11 1.536(3)
C9 C10 1.544(3)
C10 H10A 0.9800
C10 H10B 0.9800
C10 H10C 0.9800
C11 H11A 0.9800
C11 H11B 0.9800
C11 H11C 0.9800
C12 H12A 0.9800
C12 H12B 0.9800
C12 H12C 0.9800
C13 H13A 0.9800
C13 H13B 0.9800
C13 H13C 0.9800
C14 H14A 0.9800
C14 H14B 0.9800
C14 H14C 0.9800
C15 H15A 0.9800
C15 H15B 0.9800
C15 H15C 0.9800
C16 H16A 0.9800
C16 H16B 0.9800
C16 H16C 0.9800
C17 H17A 0.9800
C17 H17B 0.9800
C17 H17C 0.9800
C18 H18A 0.9800
C18 H18B 0.9800
C18 H18C 0.9800
C19 H19A 0.9800
C19 H19B 0.9800
C19 H19C 0.9800
C20 H20A 0.9800
C20 H20B 0.9800
C20 H20C 0.9800
C21 H21A 0.9800
C21 H21B 0.9800
C21 H21C 0.9800
